data_4504218
loop_
_publ_author_name
'Wang, Zhenqiang'
'Kravtsov, Victor Ch.'
'Walsh, Rosa B.'
'Zaworotko, Michael J.'

_publ_section_title
;
 Guest-Dependent Cavities in Two-Dimensional Metal&#x2212;Organic
 Frameworks Sustained by Tetrafluoro-1,3-benzenedicarboxylate
;
_journal_issue 6
_journal_name_full 'Crystal Growth &amp; Design'
_journal_page_first 1154
_journal_paper_doi 10.1021/cg070055d
_journal_volume 7
_journal_year 2007
_chemical_formula_sum 'C37 H16 Cl Cu2 F8 N2 O8'
_chemical_formula_weight 931.05
_chemical_name_systematic
; 
 ? 
;
_space_group_IT_number 2
_symmetry_cell_setting triclinic
_symmetry_space_group_name_Hall '-P 1'
_symmetry_space_group_name_H-M 'P -1'
_atom_sites_solution_hydrogens geom
_atom_sites_solution_primary direct
_atom_sites_solution_secondary difmap
_audit_creation_method SHELXL-97
_cell_angle_alpha 89.5790(10)
_cell_angle_beta 67.1740(10)
_cell_angle_gamma 79.6010(10)
_cell_formula_units_Z 2
_cell_length_a 11.2399(9)
_cell_length_b 12.9837(11)
_cell_length_c 13.4073(11)
_cell_measurement_reflns_used 7179
_cell_measurement_temperature 100(2)
_cell_measurement_theta_max 28.18
_cell_measurement_theta_min 2.22
_cell_volume 1769.5(3)
_computing_cell_refinement 'Bruker SMART'
_computing_data_collection 'Bruker SMART'
_computing_data_reduction 'Bruker SAINT'
_computing_molecular_graphics 'Bruker SHELXTL'
_computing_publication_material 'Bruker SHELXTL'
_computing_structure_refinement 'SHELXL-97 (Sheldrick, 1997)'
_computing_structure_solution 'SHELXS-97 (Sheldrick, 1990)'
_diffrn_ambient_temperature 100(2)
_diffrn_measured_fraction_theta_full 0.911
_diffrn_measured_fraction_theta_max 0.911
_diffrn_measurement_device_type 'CCD area detector'
_diffrn_measurement_method 'phi and omega scans'
_diffrn_radiation_monochromator graphite
_diffrn_radiation_source 'fine-focus sealed tube'
_diffrn_radiation_type MoK\a
_diffrn_radiation_wavelength 0.71073
_diffrn_reflns_av_R_equivalents 0.0327
_diffrn_reflns_av_sigmaI/netI 0.0567
_diffrn_reflns_limit_h_max 14
_diffrn_reflns_limit_h_min -14
_diffrn_reflns_limit_k_max 17
_diffrn_reflns_limit_k_min -16
_diffrn_reflns_limit_l_max 17
_diffrn_reflns_limit_l_min -17
_diffrn_reflns_number 15388
_diffrn_reflns_theta_full 28.26
_diffrn_reflns_theta_max 28.26
_diffrn_reflns_theta_min 1.60
_exptl_absorpt_coefficient_mu 1.377
_exptl_absorpt_correction_T_max 1.000
_exptl_absorpt_correction_T_min 0.920
_exptl_absorpt_correction_type SADABS
_exptl_crystal_colour green
_exptl_crystal_density_diffrn 1.747
_exptl_crystal_density_meas 0
_exptl_crystal_density_method 'not measured'
_exptl_crystal_description needle
_exptl_crystal_F_000 926
_exptl_crystal_size_max 0.30
_exptl_crystal_size_mid 0.05
_exptl_crystal_size_min 0.05
_refine_diff_density_max 0.596
_refine_diff_density_min -0.339
_refine_diff_density_rms 0.088
_refine_ls_extinction_method none
_refine_ls_goodness_of_fit_ref 1.026
_refine_ls_hydrogen_treatment mixed
_refine_ls_matrix_type full
_refine_ls_number_parameters 550
_refine_ls_number_reflns 7977
_refine_ls_number_restraints 0
_refine_ls_restrained_S_all 1.026
_refine_ls_R_factor_all 0.0593
_refine_ls_R_factor_gt 0.0442
_refine_ls_shift/su_max 0.001
_refine_ls_shift/su_mean 0.000
_refine_ls_structure_factor_coef Fsqd
_refine_ls_weighting_details 'calc w=1/[\s^2^(Fo^2^)+(0.0481P)^2^+0.6012P] where P=(Fo^2^+2Fc^2^)/3'
_refine_ls_weighting_scheme calc
_refine_ls_wR_factor_gt 0.0998
_refine_ls_wR_factor_ref 0.1075
_reflns_number_gt 6338
_reflns_number_total 7977
_reflns_threshold_expression >2sigma(I)
_cod_data_source_file cg070055dsi20070312_092149.cif
_cod_data_source_block compound2
_cod_depositor_comments
;
The following automatic conversions were performed:

'_symmetry_cell_setting' value 'Triclinic' changed to 'triclinic'
according to /home/saulius/struct/CIF-dictionaries/cif_core.dic
dictionary named 'cif_core.dic' version 2.4.1 from 2010-06-29.

Automatic conversion script
Id: cif_fix_values 1715 2011-07-08 13:25:40Z adriana 
;
_cod_original_sg_symbol_H-M P-1
_cod_database_code 4504218

loop_
_symmetry_equiv_pos_as_xyz
'x, y, z'
'-x, -y, -z'

loop_
_atom_site_label
_atom_site_type_symbol
_atom_site_fract_x
_atom_site_fract_y
_atom_site_fract_z
_atom_site_U_iso_or_equiv
_atom_site_adp_type
_atom_site_occupancy
_atom_site_symmetry_multiplicity
_atom_site_calc_flag
_atom_site_refinement_flags
Cu1 Cu 0.37487(3) 0.04276(3) 1.00958(3) 0.01759(10) Uani 1 1 d .
Cu2 Cu 0.62335(3) 0.52463(3) 0.46323(3) 0.01868(10) Uani 1 1 d .
F1 F 0.49099(16) 0.23574(13) 0.73967(13) 0.0257(4) Uani 1 1 d .
F5 F 0.47532(18) 0.26003(14) 1.24477(14) 0.0307(4) Uani 1 1 d .
O5 O 0.66838(19) 0.37818(15) 0.49845(16) 0.0242(5) Uani 1 1 d .
O1 O 0.42065(19) 0.17610(15) 1.03861(16) 0.0225(4) Uani 1 1 d .
F4 F 0.81053(18) 0.17770(14) 0.38303(14) 0.0342(4) Uani 1 1 d .
F6 F 0.6454(2) 0.56628(14) 1.12617(15) 0.0362(5) Uani 1 1 d .
F2 F 0.80327(19) -0.08231(14) 0.62544(15) 0.0370(5) Uani 1 1 d .
F8 F 0.6339(2) 0.32242(14) 0.87667(15) 0.0364(5) Uani 1 1 d .
O8 O 0.5325(2) 0.66432(15) 0.44465(17) 0.0248(5) Uani 1 1 d .
O4 O 0.4628(2) 0.06022(18) 0.85393(16) 0.0306(5) Uani 1 1 d .
O7 O 0.6306(2) 0.47655(16) 0.32113(16) 0.0252(5) Uani 1 1 d .
F7 F 0.6914(2) 0.50613(15) 0.92165(16) 0.0436(5) Uani 1 1 d .
O3 O 0.3327(2) 0.00860(17) 1.16136(17) 0.0280(5) Uani 1 1 d .
F3 F 0.91235(19) -0.01228(15) 0.42783(15) 0.0401(5) Uani 1 1 d .
O6 O 0.5698(2) 0.56584(17) 0.61930(17) 0.0285(5) Uani 1 1 d .
C10 C 0.5304(3) 0.1803(2) 1.0385(2) 0.0207(6) Uani 1 1 d .
O2 O 0.3751(2) -0.10629(16) 0.9767(2) 0.0372(6) Uani 1 1 d .
C17 C 0.5857(3) 0.0387(2) 0.8033(2) 0.0207(6) Uani 1 1 d .
C12 C 0.5599(3) 0.4143(2) 1.1937(2) 0.0233(6) Uani 1 1 d .
N1 N 0.1675(2) 0.09703(19) 1.0421(2) 0.0238(5) Uani 1 1 d .
C11 C 0.5294(3) 0.3223(2) 1.1660(2) 0.0224(6) Uani 1 1 d .
C18 C 0.6416(3) 0.0742(2) 0.6906(2) 0.0211(6) Uani 1 1 d .
C19 C 0.5927(3) 0.1720(2) 0.6618(2) 0.0213(6) Uani 1 1 d .
N2 N 0.8192(2) 0.5600(2) 0.4171(2) 0.0266(6) Uani 1 1 d .
C24 C 0.5885(3) 0.3177(2) 0.5359(2) 0.0211(6) Uani 1 1 d .
C21 C 0.7549(3) 0.1465(2) 0.4833(2) 0.0255(7) Uani 1 1 d .
C15 C 0.6073(3) 0.3515(2) 0.9806(3) 0.0268(7) Uani 1 1 d .
C23 C 0.7509(3) 0.0144(2) 0.6075(2) 0.0260(7) Uani 1 1 d .
C16 C 0.5538(3) 0.2876(2) 1.0615(2) 0.0216(6) Uani 1 1 d .
C5 C 0.1165(3) 0.1685(2) 0.9861(2) 0.0270(7) Uani 1 1 d .
C28 C 1.0579(3) 0.5126(2) 0.3541(2) 0.0231(6) Uani 1 1 d .
C20 C 0.6453(3) 0.2103(2) 0.5613(2) 0.0206(6) Uani 1 1 d .
C34 C 0.5379(3) 0.4443(2) 0.3087(2) 0.0227(6) Uani 1 1 d .
C22 C 0.8072(3) 0.0488(2) 0.5061(2) 0.0284(7) Uani 1 1 d .
C29 C 0.9340(3) 0.4913(2) 0.3606(2) 0.0237(6) Uani 1 1 d .
C30 C 0.9307(3) 0.3981(2) 0.3101(2) 0.0248(6) Uani 1 1 d .
H30 H 0.8494 0.3842 0.3128 0.030 Uiso 1 1 calc R
C13 C 0.6154(3) 0.4748(2) 1.1080(3) 0.0265(7) Uani 1 1 d .
C27 C 1.0596(3) 0.6078(3) 0.4026(3) 0.0321(8) Uani 1 1 d .
H27 H 1.1404 0.6237 0.3989 0.039 Uiso 1 1 calc R
C2 C -0.0498(3) 0.0594(3) 1.1403(3) 0.0364(8) Uani 1 1 d .
H2 H -0.1042 0.0227 1.1958 0.044 Uiso 1 1 calc R
C6 C 0.1987(3) 0.2278(3) 0.9109(3) 0.0302(7) Uani 1 1 d .
H6 H 0.2882 0.2201 0.9013 0.036 Uiso 1 1 calc R
C31 C 1.0444(3) 0.3279(3) 0.2573(3) 0.0371(8) Uani 1 1 d .
H31 H 1.0415 0.2654 0.2226 0.044 Uiso 1 1 calc R
C1 C 0.0863(3) 0.0460(3) 1.1159(3) 0.0289(7) Uani 1 1 d .
H1 H 0.1220 -0.0027 1.1550 0.035 Uiso 1 1 calc R
C33 C 1.1713(3) 0.4348(3) 0.3002(3) 0.0379(8) Uani 1 1 d .
H33 H 1.2538 0.4457 0.2974 0.045 Uiso 1 1 calc R
C26 C 0.9442(3) 0.6771(3) 0.4551(3) 0.0337(8) Uani 1 1 d .
H26 H 0.9432 0.7425 0.4869 0.040 Uiso 1 1 calc R
C14 C 0.6379(3) 0.4448(2) 1.0024(3) 0.0296(7) Uani 1 1 d .
C3 C -0.1010(3) 0.1265(3) 1.0822(3) 0.0408(9) Uani 1 1 d .
H3 H -0.1915 0.1353 1.0949 0.049 Uiso 1 1 calc R
C25 C 0.8272(3) 0.6487(2) 0.4608(3) 0.0330(8) Uani 1 1 d .
H25 H 0.7473 0.6967 0.4990 0.040 Uiso 1 1 calc R
C4 C -0.0191(3) 0.1824(3) 1.0035(3) 0.0385(8) Uani 1 1 d .
C32 C 1.1659(3) 0.3455(3) 0.2527(3) 0.0470(10) Uani 1 1 d .
H32 H 1.2438 0.2949 0.2163 0.056 Uiso 1 1 calc R
C9 C -0.0630(4) 0.2519(4) 0.9364(4) 0.0635(13) Uani 1 1 d .
H9 H -0.1513 0.2596 0.9427 0.076 Uiso 1 1 calc R
C7 C 0.1505(4) 0.2961(3) 0.8516(3) 0.0417(9) Uani 1 1 d .
H7 H 0.2062 0.3364 0.8017 0.050 Uiso 1 1 calc R
C8 C 0.0185(4) 0.3069(4) 0.8641(4) 0.0631(13) Uani 1 1 d .
H8 H -0.0137 0.3534 0.8212 0.076 Uiso 1 1 calc R
Cl1B Cl 0.3228(3) 0.1066(2) 0.62497(19) 0.0367(6) Uani 0.50 1 d P
Cl2B Cl 0.5233(3) 0.1219(2) 0.3750(2) 0.0465(7) Uani 0.50 1 d P
C3B C 0.4663(4) 0.0512(2) 0.5004(3) 0.0358(8) Uani 1 1 d .
C5B C 0.6014(6) 0.0565(5) 0.3233(5) 0.0232(12) Uani 0.50 1 d P
C1B C 0.3346(6) 0.0461(5) 0.6773(5) 0.0272(14) Uani 0.50 1 d P
C2BA C 0.3740(9) 0.1012(8) 0.5825(8) 0.029(2) Uani 0.50 1 d P
C3BA C 0.4937(9) 0.1038(7) 0.4179(7) 0.0247(18) Uani 0.50 1 d P

loop_
_atom_site_aniso_label
_atom_site_aniso_U_11
_atom_site_aniso_U_22
_atom_site_aniso_U_33
_atom_site_aniso_U_23
_atom_site_aniso_U_13
_atom_site_aniso_U_12
Cu1 0.01823(18) 0.01574(17) 0.02098(19) -0.00615(13) -0.01197(14) 0.00144(13)
Cu2 0.01755(18) 0.01627(18) 0.0256(2) -0.00532(14) -0.01273(15) -0.00155(14)
F1 0.0273(9) 0.0183(9) 0.0266(9) -0.0066(7) -0.0090(8) 0.0041(7)
F5 0.0403(11) 0.0259(9) 0.0280(10) -0.0056(8) -0.0134(8) -0.0115(8)
O5 0.0212(11) 0.0201(11) 0.0273(11) 0.0016(9) -0.0064(9) -0.0016(9)
O1 0.0219(10) 0.0182(10) 0.0315(12) -0.0039(9) -0.0154(9) -0.0021(8)
F4 0.0406(11) 0.0266(10) 0.0233(9) -0.0027(8) -0.0038(8) 0.0036(8)
F6 0.0579(13) 0.0204(9) 0.0427(12) -0.0014(8) -0.0292(10) -0.0164(9)
F2 0.0477(12) 0.0209(9) 0.0326(10) -0.0050(8) -0.0143(9) 0.0142(8)
F8 0.0551(13) 0.0317(10) 0.0273(10) -0.0066(8) -0.0203(9) -0.0113(9)
O8 0.0249(11) 0.0146(10) 0.0375(13) -0.0028(9) -0.0156(10) -0.0019(8)
O4 0.0274(12) 0.0437(14) 0.0173(11) -0.0059(9) -0.0116(9) 0.0081(10)
O7 0.0274(11) 0.0257(11) 0.0276(12) -0.0081(9) -0.0171(10) -0.0032(9)
F7 0.0753(16) 0.0301(11) 0.0344(11) 0.0043(9) -0.0268(11) -0.0205(10)
O3 0.0243(11) 0.0336(12) 0.0296(12) 0.0101(10) -0.0151(10) -0.0041(9)
F3 0.0423(12) 0.0304(11) 0.0291(10) -0.0064(8) -0.0029(9) 0.0135(9)
O6 0.0266(12) 0.0342(13) 0.0291(12) -0.0113(10) -0.0162(10) -0.0045(10)
C10 0.0222(15) 0.0194(14) 0.0226(15) -0.0063(12) -0.0123(12) -0.0005(12)
O2 0.0239(12) 0.0197(11) 0.0718(18) -0.0192(11) -0.0259(12) 0.0040(9)
C17 0.0278(16) 0.0145(13) 0.0223(15) -0.0063(11) -0.0143(13) 0.0003(12)
C12 0.0263(16) 0.0174(14) 0.0312(17) -0.0068(12) -0.0187(13) 0.0007(12)
N1 0.0236(13) 0.0239(13) 0.0253(13) -0.0099(11) -0.0142(11) 0.0026(11)
C11 0.0205(14) 0.0179(14) 0.0308(16) -0.0055(12) -0.0138(13) 0.0001(12)
C18 0.0257(15) 0.0174(14) 0.0220(15) -0.0031(11) -0.0139(12) 0.0018(12)
C19 0.0232(15) 0.0181(14) 0.0239(15) -0.0096(12) -0.0126(12) 0.0012(12)
N2 0.0237(13) 0.0240(13) 0.0353(15) 0.0001(11) -0.0153(12) -0.0034(11)
C24 0.0279(16) 0.0160(14) 0.0182(14) -0.0065(11) -0.0107(12) 0.0031(12)
C21 0.0291(16) 0.0233(15) 0.0213(15) -0.0031(12) -0.0090(13) -0.0005(13)
C15 0.0343(17) 0.0210(15) 0.0286(17) -0.0091(13) -0.0182(14) -0.0003(13)
C23 0.0339(17) 0.0165(14) 0.0272(16) -0.0062(12) -0.0162(14) 0.0064(13)
C16 0.0189(14) 0.0181(14) 0.0309(16) -0.0089(12) -0.0149(13) 0.0011(12)
C5 0.0241(16) 0.0298(17) 0.0276(16) -0.0130(13) -0.0150(13) 0.0054(13)
C28 0.0202(15) 0.0368(18) 0.0157(14) 0.0074(12) -0.0087(12) -0.0107(13)
C20 0.0246(15) 0.0156(14) 0.0223(15) -0.0042(11) -0.0111(12) -0.0006(12)
C34 0.0287(16) 0.0152(14) 0.0300(16) -0.0066(12) -0.0203(14) 0.0024(12)
C22 0.0289(17) 0.0242(16) 0.0257(16) -0.0076(13) -0.0085(13) 0.0060(13)
C29 0.0244(15) 0.0296(16) 0.0201(15) 0.0062(12) -0.0119(12) -0.0055(13)
C30 0.0228(15) 0.0266(16) 0.0250(16) 0.0000(13) -0.0078(13) -0.0085(13)
C13 0.0315(17) 0.0175(15) 0.0353(18) -0.0062(13) -0.0189(14) -0.0031(13)
C27 0.0341(18) 0.0402(19) 0.0339(18) 0.0118(15) -0.0207(15) -0.0196(16)
C2 0.0226(17) 0.049(2) 0.0337(19) -0.0106(16) -0.0078(14) -0.0044(15)
C6 0.0241(16) 0.0351(18) 0.0313(17) -0.0062(14) -0.0141(14) 0.0020(14)
C31 0.0285(18) 0.045(2) 0.0308(18) -0.0111(16) -0.0051(15) -0.0037(16)
C1 0.0282(17) 0.0336(18) 0.0263(16) -0.0073(14) -0.0139(14) -0.0015(14)
C33 0.0242(17) 0.056(2) 0.0294(18) -0.0044(17) -0.0059(14) -0.0071(16)
C26 0.039(2) 0.0273(17) 0.045(2) 0.0012(15) -0.0260(17) -0.0108(15)
C14 0.0390(19) 0.0218(16) 0.0324(18) 0.0001(13) -0.0184(15) -0.0066(14)
C3 0.0192(16) 0.053(2) 0.048(2) -0.0056(18) -0.0139(16) -0.0007(16)
C25 0.0327(18) 0.0203(16) 0.053(2) -0.0052(15) -0.0271(17) 0.0007(14)
C4 0.0240(17) 0.046(2) 0.045(2) -0.0073(17) -0.0175(16) 0.0053(15)
C32 0.0223(18) 0.063(3) 0.042(2) -0.0199(19) -0.0027(16) 0.0041(17)
C9 0.033(2) 0.080(3) 0.086(3) 0.024(3) -0.038(2) 0.002(2)
C7 0.038(2) 0.046(2) 0.044(2) 0.0085(18) -0.0223(18) -0.0033(17)
C8 0.051(3) 0.074(3) 0.073(3) 0.028(3) -0.039(2) 0.001(2)
Cl1B 0.0462(15) 0.0345(11) 0.0257(12) -0.0012(10) -0.0067(9) -0.0158(12)
Cl2B 0.089(2) 0.0300(12) 0.0383(15) 0.0136(12) -0.0383(16) -0.0244(12)
C3B 0.057(2) 0.0246(17) 0.042(2) 0.0001(16) -0.0358(19) -0.0095(17)
C5B 0.023(3) 0.023(3) 0.024(3) -0.004(3) -0.009(3) -0.005(3)
C1B 0.036(4) 0.023(3) 0.029(3) 0.002(3) -0.018(3) -0.008(3)
C2BA 0.040(6) 0.018(4) 0.038(6) 0.005(5) -0.026(4) -0.004(4)
C3BA 0.030(4) 0.021(4) 0.026(5) 0.000(4) -0.016(4) -0.001(3)

loop_
_atom_type_symbol
_atom_type_description
_atom_type_scat_dispersion_real
_atom_type_scat_dispersion_imag
_atom_type_scat_source
C C 0.0033 0.0016 'International Tables Vol C Tables 4.2.6.8 and 6.1.1.4'
H H 0.0000 0.0000 'International Tables Vol C Tables 4.2.6.8 and 6.1.1.4'
N N 0.0061 0.0033 'International Tables Vol C Tables 4.2.6.8 and 6.1.1.4'
O O 0.0106 0.0060 'International Tables Vol C Tables 4.2.6.8 and 6.1.1.4'
F F 0.0171 0.0103 'International Tables Vol C Tables 4.2.6.8 and 6.1.1.4'
Cl Cl 0.1484 0.1585 'International Tables Vol C Tables 4.2.6.8 and 6.1.1.4'
Cu Cu 0.3201 1.2651 'International Tables Vol C Tables 4.2.6.8 and 6.1.1.4'

loop_
_geom_angle_atom_site_label_1
_geom_angle_atom_site_label_2
_geom_angle_atom_site_label_3
_geom_angle
_geom_angle_site_symmetry_1
_geom_angle_site_symmetry_3
O4 Cu1 O3 165.30(8) . .
O4 Cu1 O1 88.15(9) . .
O3 Cu1 O1 90.74(9) . .
O4 Cu1 O2 90.06(10) . .
O3 Cu1 O2 87.34(10) . .
O1 Cu1 O2 165.41(8) . .
O4 Cu1 N1 103.23(9) . .
O3 Cu1 N1 91.40(9) . .
O1 Cu1 N1 99.78(8) . .
O2 Cu1 N1 94.73(9) . .
O4 Cu1 Cu1 83.38(6) . 2_657
O3 Cu1 Cu1 81.93(6) . 2_657
O1 Cu1 Cu1 83.98(6) . 2_657
O2 Cu1 Cu1 81.43(6) . 2_657
N1 Cu1 Cu1 172.42(7) . 2_657
O7 Cu2 O8 88.18(8) . .
O7 Cu2 O5 91.33(9) . .
O8 Cu2 O5 165.50(8) . .
O7 Cu2 O6 165.38(9) . .
O8 Cu2 O6 89.65(9) . .
O5 Cu2 O6 87.16(9) . .
O7 Cu2 N2 101.00(9) . .
O8 Cu2 N2 98.03(9) . .
O5 Cu2 N2 96.29(9) . .
O6 Cu2 N2 93.62(9) . .
O7 Cu2 Cu2 82.78(6) . 2_666
O8 Cu2 Cu2 84.44(6) . 2_666
O5 Cu2 Cu2 81.12(6) . 2_666
O6 Cu2 Cu2 82.62(6) . 2_666
N2 Cu2 Cu2 175.51(7) . 2_666
C24 O5 Cu2 125.33(19) . .
C10 O1 Cu1 122.11(18) . .
C24 O8 Cu2 121.20(19) 2_666 .
C17 O4 Cu1 123.08(18) . .
C34 O7 Cu2 123.6(2) . .
C17 O3 Cu1 124.7(2) 2_657 .
C34 O6 Cu2 123.38(19) 2_666 .
O1 C10 O2 127.9(3) . 2_657
O1 C10 C16 117.1(2) . .
O2 C10 C16 115.0(2) 2_657 .
C10 O2 Cu1 124.53(19) 2_657 .
O3 C17 O4 126.2(3) 2_657 .
O3 C17 C18 116.2(3) 2_657 .
O4 C17 C18 117.5(2) . .
C13 C12 C11 115.7(3) . .
C13 C12 C34 122.4(3) . 1_556
C11 C12 C34 121.9(3) . 1_556
C1 N1 C5 118.3(3) . .
C1 N1 Cu1 114.7(2) . .
C5 N1 Cu1 126.6(2) . .
F5 C11 C16 116.4(3) . .
F5 C11 C12 118.9(3) . .
C16 C11 C12 124.7(3) . .
C19 C18 C23 114.9(3) . .
C19 C18 C17 122.6(3) . .
C23 C18 C17 122.4(3) . .
F1 C19 C20 117.3(2) . .
F1 C19 C18 117.9(3) . .
C20 C19 C18 124.7(3) . .
C25 N2 C29 117.7(3) . .
C25 N2 Cu2 116.8(2) . .
C29 N2 Cu2 124.7(2) . .
O5 C24 O8 127.8(3) . 2_666
O5 C24 C20 115.7(3) . .
O8 C24 C20 116.5(3) 2_666 .
F4 C21 C22 118.3(3) . .
F4 C21 C20 120.4(3) . .
C22 C21 C20 121.3(3) . .
F8 C15 C16 120.0(3) . .
F8 C15 C14 118.4(3) . .
C16 C15 C14 121.6(3) . .
F2 C23 C22 117.4(3) . .
F2 C23 C18 119.8(3) . .
C22 C23 C18 122.8(3) . .
C15 C16 C11 116.8(3) . .
C15 C16 C10 122.6(3) . .
C11 C16 C10 120.5(3) . .
N1 C5 C6 119.8(3) . .
N1 C5 C4 120.2(3) . .
C6 C5 C4 120.0(3) . .
C27 C28 C33 123.8(3) . .
C27 C28 C29 118.8(3) . .
C33 C28 C29 117.4(3) . .
C19 C20 C21 116.9(3) . .
C19 C20 C24 122.0(3) . .
C21 C20 C24 121.1(3) . .
O6 C34 O7 127.5(3) 2_666 .
O6 C34 C12 116.5(3) 2_666 1_554
O7 C34 C12 116.0(3) . 1_554
F3 C22 C23 120.8(3) . .
F3 C22 C21 119.8(3) . .
C23 C22 C21 119.4(3) . .
N2 C29 C30 119.7(3) . .
N2 C29 C28 120.6(3) . .
C30 C29 C28 119.7(3) . .
C31 C30 C29 119.7(3) . .
F6 C13 C12 120.4(3) . .
F6 C13 C14 117.9(3) . .
C12 C13 C14 121.6(3) . .
C26 C27 C28 119.5(3) . .
C3 C2 C1 118.2(3) . .
C7 C6 C5 120.4(3) . .
C30 C31 C32 121.7(3) . .
N1 C1 C2 124.3(3) . .
C32 C33 C28 122.0(3) . .
C27 C26 C25 118.0(3) . .
F7 C14 C15 120.7(3) . .
F7 C14 C13 119.7(3) . .
C15 C14 C13 119.6(3) . .
C2 C3 C4 119.5(3) . .
N2 C25 C26 125.2(3) . .
C3 C4 C9 123.5(3) . .
C3 C4 C5 119.4(3) . .
C9 C4 C5 117.1(3) . .
C33 C32 C31 119.6(3) . .
C8 C9 C4 121.4(4) . .
C6 C7 C8 120.2(4) . .
C9 C8 C7 120.7(4) . .
C2BA Cl1B C1B 109.1(12) . .
C2BA Cl1B C3B 16.6(10) . .
C1B Cl1B C3B 98.1(4) . .
C3BA Cl2B C5B 106.5(11) . .
C3BA Cl2B C3B 11.4(10) . .
C5B Cl2B C3B 97.1(4) . .
C2BA C3B C3BA 112.6(6) . .
C2BA C3B C3B 124.6(6) . 2_656
C3BA C3B C3B 122.9(6) . 2_656
C2BA C3B Cl1B 8.2(5) . .
C3BA C3B Cl1B 118.7(5) . .
C3B C3B Cl1B 118.2(4) 2_656 .
C2BA C3B Cl2B 117.2(5) . .
C3BA C3B Cl2B 5.5(5) . .
C3B C3B Cl2B 118.1(4) 2_656 .
Cl1B C3B Cl2B 123.6(2) . .
Cl2B C5B C1B 144.2(6) . 2_656
Cl2B C5B C3BA 24.5(4) . .
C1B C5B C3BA 119.9(6) 2_656 .
Cl1B C1B C5B 142.7(6) . 2_656
Cl1B C1B C2BA 24.8(4) . .
C5B C1B C2BA 120.0(7) 2_656 .
Cl1B C2BA C3B 155.2(15) . .
Cl1B C2BA C1B 46.0(9) . .
C3B C2BA C1B 115.9(7) . .
Cl2B C3BA C3B 163.1(14) . .
Cl2B C3BA C5B 49.0(9) . .
C3B C3BA C5B 116.6(7) . .

loop_
_geom_bond_atom_site_label_1
_geom_bond_atom_site_label_2
_geom_bond_distance
_geom_bond_site_symmetry_2
Cu1 O4 1.964(2) .
Cu1 O3 1.969(2) .
Cu1 O1 1.9750(19) .
Cu1 O2 1.987(2) .
Cu1 N1 2.178(2) .
Cu1 Cu1 2.7436(7) 2_657
Cu2 O7 1.9763(19) .
Cu2 O8 1.9791(19) .
Cu2 O5 1.980(2) .
Cu2 O6 1.988(2) .
Cu2 N2 2.178(3) .
Cu2 Cu2 2.7531(7) 2_666
F1 C19 1.351(3) .
F5 C11 1.343(3) .
O5 C24 1.255(3) .
O1 C10 1.245(3) .
F4 C21 1.339(3) .
F6 C13 1.340(3) .
F2 C23 1.349(3) .
F8 C15 1.347(3) .
O8 C24 1.258(3) 2_666
O4 C17 1.258(3) .
O7 C34 1.257(3) .
F7 C14 1.351(4) .
O3 C17 1.254(3) 2_657
F3 C22 1.356(3) .
O6 C34 1.251(4) 2_666
C10 O2 1.249(3) 2_657
C10 C16 1.517(4) .
O2 C10 1.249(3) 2_657
C17 O3 1.254(3) 2_657
C17 C18 1.500(4) .
C12 C13 1.391(4) .
C12 C11 1.391(4) .
C12 C34 1.506(4) 1_556
N1 C1 1.326(4) .
N1 C5 1.372(4) .
C11 C16 1.382(4) .
C18 C19 1.403(4) .
C18 C23 1.400(4) .
C19 C20 1.376(4) .
N2 C25 1.328(4) .
N2 C29 1.368(4) .
C24 O8 1.258(3) 2_666
C24 C20 1.519(4) .
C21 C22 1.384(4) .
C21 C20 1.394(4) .
C15 C16 1.374(4) .
C15 C14 1.381(4) .
C23 C22 1.368(4) .
C5 C6 1.410(5) .
C5 C4 1.426(4) .
C28 C27 1.407(4) .
C28 C33 1.414(4) .
C28 C29 1.438(4) .
C34 O6 1.251(4) 2_666
C34 C12 1.506(4) 1_554
C29 C30 1.404(4) .
C30 C31 1.362(4) .
C13 C14 1.383(4) .
C27 C26 1.366(5) .
C2 C3 1.361(5) .
C2 C1 1.411(4) .
C6 C7 1.365(4) .
C31 C32 1.402(5) .
C33 C32 1.349(5) .
C26 C25 1.403(4) .
C3 C4 1.402(5) .
C4 C9 1.428(5) .
C9 C8 1.351(6) .
C7 C8 1.408(5) .
Cl1B C2BA 0.626(9) .
Cl1B C1B 1.074(7) .
Cl1B C3B 1.849(4) .
Cl2B C3BA 0.612(7) .
Cl2B C5B 1.113(7) .
Cl2B C3B 1.853(4) .
C3B C2BA 1.262(10) .
C3B C3BA 1.259(9) .
C3B C3B 1.404(6) 2_656
C5B C1B 1.393(9) 2_656
C5B C3BA 1.415(10) .
C1B C5B 1.393(9) 2_656
C1B C2BA 1.409(11) .

loop_
_geom_torsion_atom_site_label_1
_geom_torsion_atom_site_label_2
_geom_torsion_atom_site_label_3
_geom_torsion_atom_site_label_4
_geom_torsion
_geom_torsion_site_symmetry_1
_geom_torsion_site_symmetry_4
O7 Cu2 O5 C24 -82.3(2) . .
O8 Cu2 O5 C24 5.6(5) . .
O6 Cu2 O5 C24 83.1(2) . .
N2 Cu2 O5 C24 176.5(2) . .
Cu2 Cu2 O5 C24 0.2(2) 2_666 .
O4 Cu1 O1 C10 -83.0(2) . .
O3 Cu1 O1 C10 82.3(2) . .
O2 Cu1 O1 C10 0.1(5) . .
N1 Cu1 O1 C10 173.9(2) . .
Cu1 Cu1 O1 C10 0.5(2) 2_657 .
O7 Cu2 O8 C24 79.9(2) . 2_666
O5 Cu2 O8 C24 -8.4(5) . 2_666
O6 Cu2 O8 C24 -85.6(2) . 2_666
N2 Cu2 O8 C24 -179.2(2) . 2_666
Cu2 Cu2 O8 C24 -3.0(2) 2_666 2_666
O3 Cu1 O4 C17 -6.6(5) . .
O1 Cu1 O4 C17 79.2(2) . .
O2 Cu1 O4 C17 -86.3(2) . .
N1 Cu1 O4 C17 178.9(2) . .
Cu1 Cu1 O4 C17 -4.9(2) 2_657 .
O8 Cu2 O7 C34 -84.4(2) . .
O5 Cu2 O7 C34 81.2(2) . .
O6 Cu2 O7 C34 -2.7(5) . .
N2 Cu2 O7 C34 177.8(2) . .
Cu2 Cu2 O7 C34 0.3(2) 2_666 .
O4 Cu1 O3 C17 -2.3(5) . 2_657
O1 Cu1 O3 C17 -87.8(2) . 2_657
O2 Cu1 O3 C17 77.7(2) . 2_657
N1 Cu1 O3 C17 172.4(2) . 2_657
Cu1 Cu1 O3 C17 -4.0(2) 2_657 2_657
O7 Cu2 O6 C34 5.1(5) . 2_666
O8 Cu2 O6 C34 86.5(2) . 2_666
O5 Cu2 O6 C34 -79.3(2) . 2_666
N2 Cu2 O6 C34 -175.4(2) . 2_666
Cu2 Cu2 O6 C34 2.1(2) 2_666 2_666
Cu1 O1 C10 O2 -1.4(4) . 2_657
Cu1 O1 C10 C16 179.72(18) . .
O4 Cu1 O2 C10 84.1(3) . 2_657
O3 Cu1 O2 C10 -81.4(3) . 2_657
O1 Cu1 O2 C10 1.2(6) . 2_657
N1 Cu1 O2 C10 -172.6(3) . 2_657
Cu1 Cu1 O2 C10 0.8(3) 2_657 2_657
Cu1 O4 C17 O3 10.0(4) . 2_657
Cu1 O4 C17 C18 -168.76(19) . .
O4 Cu1 N1 C1 145.3(2) . .
O3 Cu1 N1 C1 -33.3(2) . .
O1 Cu1 N1 C1 -124.3(2) . .
O2 Cu1 N1 C1 54.1(2) . .
Cu1 Cu1 N1 C1 -5.0(6) 2_657 .
O4 Cu1 N1 C5 -26.9(2) . .
O3 Cu1 N1 C5 154.5(2) . .
O1 Cu1 N1 C5 63.5(2) . .
O2 Cu1 N1 C5 -118.1(2) . .
Cu1 Cu1 N1 C5 -177.2(4) 2_657 .
C13 C12 C11 F5 -179.9(2) . .
C34 C12 C11 F5 1.9(4) 1_556 .
C13 C12 C11 C16 1.9(4) . .
C34 C12 C11 C16 -176.3(3) 1_556 .
O3 C17 C18 C19 -139.3(3) 2_657 .
O4 C17 C18 C19 39.6(4) . .
O3 C17 C18 C23 37.3(4) 2_657 .
O4 C17 C18 C23 -143.8(3) . .
C23 C18 C19 F1 -177.0(2) . .
C17 C18 C19 F1 -0.1(4) . .
C23 C18 C19 C20 -0.7(4) . .
C17 C18 C19 C20 176.2(3) . .
O7 Cu2 N2 C25 136.3(2) . .
O8 Cu2 N2 C25 46.6(2) . .
O5 Cu2 N2 C25 -131.1(2) . .
O6 Cu2 N2 C25 -43.6(2) . .
Cu2 Cu2 N2 C25 -76.6(9) 2_666 .
O7 Cu2 N2 C29 -54.1(2) . .
O8 Cu2 N2 C29 -143.8(2) . .
O5 Cu2 N2 C29 38.5(2) . .
O6 Cu2 N2 C29 126.1(2) . .
Cu2 Cu2 N2 C29 93.1(9) 2_666 .
Cu2 O5 C24 O8 2.3(4) . 2_666
Cu2 O5 C24 C20 -177.32(17) . .
C19 C18 C23 F2 -178.0(3) . .
C17 C18 C23 F2 5.1(4) . .
C19 C18 C23 C22 0.8(4) . .
C17 C18 C23 C22 -176.1(3) . .
F8 C15 C16 C11 179.8(3) . .
C14 C15 C16 C11 1.4(4) . .
F8 C15 C16 C10 4.0(4) . .
C14 C15 C16 C10 -174.4(3) . .
F5 C11 C16 C15 179.1(2) . .
C12 C11 C16 C15 -2.7(4) . .
F5 C11 C16 C10 -5.0(4) . .
C12 C11 C16 C10 173.3(3) . .
O1 C10 C16 C15 -91.8(4) . .
O2 C10 C16 C15 89.1(4) 2_657 .
O1 C10 C16 C11 92.5(3) . .
O2 C10 C16 C11 -86.6(4) 2_657 .
C1 N1 C5 C6 176.9(3) . .
Cu1 N1 C5 C6 -11.1(4) . .
C1 N1 C5 C4 -3.4(4) . .
Cu1 N1 C5 C4 168.5(2) . .
F1 C19 C20 C21 176.4(3) . .
C18 C19 C20 C21 0.1(4) . .
F1 C19 C20 C24 -2.9(4) . .
C18 C19 C20 C24 -179.2(3) . .
F4 C21 C20 C19 179.0(3) . .
C22 C21 C20 C19 0.5(4) . .
F4 C21 C20 C24 -1.7(4) . .
C22 C21 C20 C24 179.8(3) . .
O5 C24 C20 C19 125.9(3) . .
O8 C24 C20 C19 -53.8(4) 2_666 .
O5 C24 C20 C21 -53.4(4) . .
O8 C24 C20 C21 127.0(3) 2_666 .
Cu2 O7 C34 O6 -2.1(4) . 2_666
Cu2 O7 C34 C12 178.04(17) . 1_554
F2 C23 C22 F3 -0.7(5) . .
C18 C23 C22 F3 -179.4(3) . .
F2 C23 C22 C21 178.6(3) . .
C18 C23 C22 C21 -0.2(5) . .
F4 C21 C22 F3 0.2(5) . .
C20 C21 C22 F3 178.7(3) . .
F4 C21 C22 C23 -179.0(3) . .
C20 C21 C22 C23 -0.5(5) . .
C25 N2 C29 C30 -178.0(3) . .
Cu2 N2 C29 C30 12.4(4) . .
C25 N2 C29 C28 3.2(4) . .
Cu2 N2 C29 C28 -166.4(2) . .
C27 C28 C29 N2 -3.0(4) . .
C33 C28 C29 N2 176.0(3) . .
C27 C28 C29 C30 178.2(3) . .
C33 C28 C29 C30 -2.8(4) . .
N2 C29 C30 C31 -177.5(3) . .
C28 C29 C30 C31 1.3(4) . .
C11 C12 C13 F6 178.3(3) . .
C34 C12 C13 F6 -3.5(4) 1_556 .
C11 C12 C13 C14 0.2(4) . .
C34 C12 C13 C14 178.3(3) 1_556 .
C33 C28 C27 C26 -178.4(3) . .
C29 C28 C27 C26 0.5(4) . .
N1 C5 C6 C7 177.4(3) . .
C4 C5 C6 C7 -2.2(5) . .
C29 C30 C31 C32 0.7(5) . .
C5 N1 C1 C2 0.7(4) . .
Cu1 N1 C1 C2 -172.2(2) . .
C3 C2 C1 N1 2.2(5) . .
C27 C28 C33 C32 -178.5(3) . .
C29 C28 C33 C32 2.6(5) . .
C28 C27 C26 C25 1.6(5) . .
F8 C15 C14 F7 1.0(5) . .
C16 C15 C14 F7 179.5(3) . .
F8 C15 C14 C13 -178.0(3) . .
C16 C15 C14 C13 0.5(5) . .
F6 C13 C14 F7 1.5(4) . .
C12 C13 C14 F7 179.7(3) . .
F6 C13 C14 C15 -179.5(3) . .
C12 C13 C14 C15 -1.3(5) . .
C1 C2 C3 C4 -2.3(5) . .
C29 N2 C25 C26 -1.0(5) . .
Cu2 N2 C25 C26 169.4(3) . .
C27 C26 C25 N2 -1.4(5) . .
C2 C3 C4 C9 178.0(4) . .
C2 C3 C4 C5 -0.3(5) . .
N1 C5 C4 C3 3.3(5) . .
C6 C5 C4 C3 -177.1(3) . .
N1 C5 C4 C9 -175.2(3) . .
C6 C5 C4 C9 4.5(5) . .
C28 C33 C32 C31 -0.7(6) . .
C30 C31 C32 C33 -1.0(6) . .
C3 C4 C9 C8 177.8(5) . .
C5 C4 C9 C8 -3.9(7) . .
C5 C6 C7 C8 -0.8(6) . .
C4 C9 C8 C7 0.9(8) . .
C6 C7 C8 C9 1.5(7) . .
C1B Cl1B C3B C2BA -133(4) . .
C2BA Cl1B C3B C3BA -43(4) . .
C1B Cl1B C3B C3BA -175.5(6) . .
C2BA Cl1B C3B C3B 142(3) . 2_656
C1B Cl1B C3B C3B 9.4(5) . 2_656
C2BA Cl1B C3B Cl2B -40(3) . .
C1B Cl1B C3B Cl2B -172.5(4) . .
C3BA Cl2B C3B C2BA -34(5) . .
C5B Cl2B C3B C2BA 179.6(6) . .
C5B Cl2B C3B C3BA -146(5) . .
C3BA Cl2B C3B C3B 150(5) . 2_656
C5B Cl2B C3B C3B 3.6(5) . 2_656
C3BA Cl2B C3B Cl1B -28(5) . .
C5B Cl2B C3B Cl1B -174.5(4) . .
C3BA Cl2B C5B C1B -9.6(17) . 2_656
C3B Cl2B C5B C1B -3.0(10) . 2_656
C3B Cl2B C5B C3BA 6.6(11) . .
C2BA Cl1B C1B C5B -29.0(17) . 2_656
C3B Cl1B C1B C5B -16.1(10) . 2_656
C3B Cl1B C1B C2BA 12.8(11) . .
C1B Cl1B C2BA C3B 50(4) . .
C3B Cl1B C2BA C1B -50(4) . .
C3BA C3B C2BA Cl1B 140(3) . .
C3B C3B C2BA Cl1B -41(4) 2_656 .
Cl2B C3B C2BA Cl1B 143(3) . .
C3BA C3B C2BA C1B 177.9(7) . .
C3B C3B C2BA C1B -3.0(11) 2_656 .
Cl1B C3B C2BA C1B 38(3) . .
Cl2B C3B C2BA C1B -178.7(5) . .
C5B C1B C2BA Cl1B 160.2(12) 2_656 .
Cl1B C1B C2BA C3B -159.0(18) . .
C5B C1B C2BA C3B 1.2(11) 2_656 .
C5B Cl2B C3BA C3B 35(5) . .
C3B Cl2B C3BA C5B -35(5) . .
C2BA C3B C3BA Cl2B 147(5) . .
C3B C3B C3BA Cl2B -32(5) 2_656 .
Cl1B C3B C3BA Cl2B 153(5) . .
C2BA C3B C3BA C5B 176.3(7) . .
C3B C3B C3BA C5B -2.8(11) 2_656 .
Cl1B C3B C3BA C5B -177.7(5) . .
Cl2B C3B C3BA C5B 29(5) . .
C1B C5B C3BA Cl2B 173.5(11) 2_656 .
Cl2B C5B C3BA C3B -169.1(18) . .
C1B C5B C3BA C3B 4.4(11) 2_656 .
